data_1553098
loop_
_publ_author_name
'Xu, Liang'
'Zhang, Shuai'
'Li, Pengfei'

_publ_section_title
;
 Synthesis of silafluorenes and silaindenes via silyl radicals from
 arylhydrosilanes: intramolecular cyclization and intermolecular
 annulation with alkynes
;
_journal_issue 5
_journal_name_full 'Organic Chemistry Frontiers'
_journal_page_first 459
_journal_paper_doi 10.1039/C5QO00012B
_journal_volume 2
_journal_year 2015
_chemical_formula_sum 'C32 H22 Cl2 Si'
_chemical_formula_weight 505.49
_chemical_name_systematic 2,3-bis(4-chlorophenyl)-1,1-diphenyl-1H-benzo[b]silole
_space_group_IT_number 14
_space_group_name_Hall '-P 2ybc'
_space_group_name_H-M_alt 'P 1 21/c 1'
_symmetry_cell_setting monoclinic
_symmetry_space_group_name_H-M 'P 1 21/c 1'
_atom_sites_solution_hydrogens geom
_atom_sites_solution_primary direct
_atom_sites_solution_secondary difmap
_audit_creation_method SHELXL-97
_audit_update_record
;
2014-12-04 deposited with the CCDC.
2015-02-27 downloaded from the CCDC.
;
_cell_angle_alpha 90.00
_cell_angle_beta 108.6020(10)
_cell_angle_gamma 90.00
_cell_formula_units_Z 4
_cell_length_a 9.9590(11)
_cell_length_b 24.396(3)
_cell_length_c 11.0384(12)
_cell_measurement_temperature 100(2)
_cell_volume 2541.8(5)
_computing_structure_refinement 'SHELXL-97 (Sheldrick, 1997)'
_computing_structure_solution 'SHELXS-97 (Sheldrick, 1990)'
_diffrn_ambient_temperature 100(2)
_diffrn_measured_fraction_theta_full 0.996
_diffrn_measured_fraction_theta_max 0.996
_diffrn_radiation_monochromator graphite
_diffrn_radiation_source 'fine-focus sealed tube'
_diffrn_radiation_type MoK\a
_diffrn_radiation_wavelength 0.71073
_diffrn_reflns_av_R_equivalents 0.0356
_diffrn_reflns_av_sigmaI/netI 0.0234
_diffrn_reflns_limit_h_max 12
_diffrn_reflns_limit_h_min -12
_diffrn_reflns_limit_k_max 31
_diffrn_reflns_limit_k_min -31
_diffrn_reflns_limit_l_max 14
_diffrn_reflns_limit_l_min -14
_diffrn_reflns_number 41982
_diffrn_reflns_theta_full 27.64
_diffrn_reflns_theta_max 27.64
_diffrn_reflns_theta_min 1.67
_exptl_absorpt_coefficient_mu 0.322
_exptl_crystal_colour white
_exptl_crystal_density_diffrn 1.321
_exptl_crystal_density_method 'not measured'
_exptl_crystal_description block
_exptl_crystal_F_000 1048
_exptl_crystal_recrystallization_method 'Re-crystallisation from solvent: acetone'
_refine_diff_density_max 0.409
_refine_diff_density_min -0.334
_refine_diff_density_rms 0.050
_refine_ls_extinction_method none
_refine_ls_goodness_of_fit_ref 1.037
_refine_ls_hydrogen_treatment mixed
_refine_ls_matrix_type full
_refine_ls_number_parameters 316
_refine_ls_number_reflns 5888
_refine_ls_number_restraints 0
_refine_ls_restrained_S_all 1.037
_refine_ls_R_factor_all 0.0494
_refine_ls_R_factor_gt 0.0374
_refine_ls_shift/su_max 0.002
_refine_ls_shift/su_mean 0.000
_refine_ls_structure_factor_coef Fsqd
_refine_ls_weighting_details 'calc w=1/[\s^2^(Fo^2^)+(0.0429P)^2^+1.5588P] where P=(Fo^2^+2Fc^2^)/3'
_refine_ls_weighting_scheme calc
_refine_ls_wR_factor_gt 0.0883
_refine_ls_wR_factor_ref 0.0941
_reflns_number_gt 4863
_reflns_number_total 5888
_reflns_threshold_expression >2sigma(I)
_cod_data_source_file c5qo00012b2.cif
_cod_data_source_block 2
_cod_original_sg_symbol_H-M P2(1)/c
_cod_database_code 1553098

loop_
_symmetry_equiv_pos_as_xyz
'x, y, z'
'-x, y+1/2, -z+1/2'
'-x, -y, -z'
'x, -y-1/2, z-1/2'

loop_
_atom_site_label
_atom_site_type_symbol
_atom_site_fract_x
_atom_site_fract_y
_atom_site_fract_z
_atom_site_U_iso_or_equiv
_atom_site_adp_type
_atom_site_occupancy
_atom_site_symmetry_multiplicity
_atom_site_calc_flag
_atom_site_refinement_flags
Cl1 Cl 0.38570(4) 0.456797(16) 0.11826(4) 0.02647(11) Uani 1 1 d .
Cl2 Cl 1.19812(5) 0.33634(2) 0.34587(5) 0.03556(12) Uani 1 1 d .
Si1 Si 0.66519(4) 0.123651(17) 0.27645(4) 0.01620(10) Uani 1 1 d .
C1 C 0.42714(16) 0.38824(6) 0.15788(16) 0.0194(3) Uani 1 1 d .
C2 C 0.50831(17) 0.37415(7) 0.28099(16) 0.0216(3) Uani 1 1 d .
H2 H 0.5391 0.4013 0.3456 0.026 Uiso 1 1 calc R
C3 C 0.54383(16) 0.31928(7) 0.30818(15) 0.0205(3) Uani 1 1 d .
H3 H 0.5995 0.3090 0.3922 0.025 Uiso 1 1 calc R
C4 C 0.49902(16) 0.27925(6) 0.21412(15) 0.0178(3) Uani 1 1 d .
C5 C 0.41603(17) 0.29480(7) 0.09136(16) 0.0217(3) Uani 1 1 d .
H5 H 0.3840 0.2677 0.0267 0.026 Uiso 1 1 calc R
C6 C 0.37971(17) 0.34927(7) 0.06245(16) 0.0225(3) Uani 1 1 d .
H6 H 0.3233 0.3597 -0.0213 0.027 Uiso 1 1 calc R
C7 C 0.53922(16) 0.22049(6) 0.23933(14) 0.0179(3) Uani 1 1 d .
C8 C 0.42549(16) 0.17968(6) 0.23277(14) 0.0178(3) Uani 1 1 d .
C9 C 0.28499(16) 0.19338(7) 0.21794(15) 0.0209(3) Uani 1 1 d .
H9 H 0.2559 0.2307 0.2095 0.025 Uiso 1 1 calc R
C10 C 0.18810(17) 0.15214(7) 0.21556(16) 0.0247(4) Uani 1 1 d .
H10 H 0.0922 0.1613 0.2043 0.030 Uiso 1 1 calc R
C11 C 0.22986(17) 0.09779(7) 0.22939(16) 0.0242(3) Uani 1 1 d .
H11 H 0.1625 0.0699 0.2271 0.029 Uiso 1 1 calc R
C12 C 0.37072(17) 0.08374(7) 0.24677(15) 0.0213(3) Uani 1 1 d .
H12 H 0.3990 0.0464 0.2575 0.026 Uiso 1 1 calc R
C13 C 0.47013(16) 0.12435(6) 0.24839(14) 0.0174(3) Uani 1 1 d .
C14 C 0.76711(16) 0.09251(6) 0.43362(14) 0.0167(3) Uani 1 1 d .
C15 C 0.70303(17) 0.08209(7) 0.52712(15) 0.0207(3) Uani 1 1 d .
H15 H 0.6060 0.0911 0.5102 0.025 Uiso 1 1 calc R
C16 C 0.77783(18) 0.05891(7) 0.64386(16) 0.0254(4) Uani 1 1 d .
H16 H 0.7314 0.0515 0.7051 0.031 Uiso 1 1 calc R
C17 C 0.92052(19) 0.04653(7) 0.67126(16) 0.0250(4) Uani 1 1 d .
H17 H 0.9723 0.0312 0.7517 0.030 Uiso 1 1 calc R
C18 C 0.98741(18) 0.05665(7) 0.58064(17) 0.0238(3) Uani 1 1 d .
H18 H 1.0851 0.0484 0.5992 0.029 Uiso 1 1 calc R
C19 C 0.91136(17) 0.07890(7) 0.46278(16) 0.0210(3) Uani 1 1 d .
H19 H 0.9575 0.0850 0.4008 0.025 Uiso 1 1 calc R
C20 C 0.72402(17) 0.08966(7) 0.14989(15) 0.0210(3) Uani 1 1 d .
C21 C 0.80636(17) 0.11598(8) 0.08597(16) 0.0248(4) Uani 1 1 d .
H21 H 0.8271 0.1539 0.1006 0.030 Uiso 1 1 calc R
C22 C 0.85875(19) 0.08745(9) 0.00081(17) 0.0324(4) Uani 1 1 d .
H22 H 0.9157 0.1058 -0.0410 0.039 Uiso 1 1 calc R
C23 C 0.8276(2) 0.03256(9) -0.02240(16) 0.0328(4) Uani 1 1 d .
H23 H 0.8639 0.0131 -0.0797 0.039 Uiso 1 1 calc R
C24 C 0.7440(3) 0.00586(8) 0.03732(19) 0.0405(5) Uani 1 1 d .
H24 H 0.7216 -0.0318 0.0202 0.049 Uiso 1 1 calc R
C25 C 0.6925(3) 0.03413(8) 0.12259(19) 0.0373(5) Uani 1 1 d .
H25 H 0.6349 0.0154 0.1632 0.045 Uiso 1 1 calc R
C26 C 0.67269(16) 0.20047(6) 0.26685(14) 0.0169(3) Uani 1 1 d .
C27 C 0.80075(16) 0.23434(6) 0.28166(15) 0.0169(3) Uani 1 1 d .
C28 C 0.80643(17) 0.27606(7) 0.19624(16) 0.0224(3) Uani 1 1 d .
H28 H 0.7257 0.2831 0.1240 0.027 Uiso 1 1 calc R
C29 C 0.92831(18) 0.30728(7) 0.21542(16) 0.0231(3) Uani 1 1 d .
H29 H 0.9311 0.3354 0.1566 0.028 Uiso 1 1 calc R
C30 C 1.04537(17) 0.29708(7) 0.32087(17) 0.0225(3) Uani 1 1 d .
C31 C 1.04398(18) 0.25582(7) 0.40643(17) 0.0272(4) Uani 1 1 d .
H31 H 1.1251 0.2490 0.4784 0.033 Uiso 1 1 calc R
C32 C 0.92230(17) 0.22457(7) 0.38545(16) 0.0228(3) Uani 1 1 d .
H32 H 0.9216 0.1958 0.4432 0.027 Uiso 1 1 calc R

loop_
_atom_site_aniso_label
_atom_site_aniso_U_11
_atom_site_aniso_U_22
_atom_site_aniso_U_33
_atom_site_aniso_U_23
_atom_site_aniso_U_13
_atom_site_aniso_U_12
Cl1 0.0263(2) 0.01435(19) 0.0417(2) 0.00362(16) 0.01507(18) 0.00337(15)
Cl2 0.0220(2) 0.0322(2) 0.0522(3) 0.0027(2) 0.0115(2) -0.01059(18)
Si1 0.0172(2) 0.0135(2) 0.0184(2) -0.00020(16) 0.00638(16) 0.00018(16)
C1 0.0166(7) 0.0116(7) 0.0328(9) 0.0029(6) 0.0119(6) 0.0015(6)
C2 0.0197(8) 0.0190(8) 0.0276(8) -0.0046(6) 0.0094(6) -0.0029(6)
C3 0.0177(7) 0.0209(8) 0.0216(8) 0.0007(6) 0.0041(6) -0.0005(6)
C4 0.0131(7) 0.0153(7) 0.0247(8) 0.0008(6) 0.0056(6) -0.0018(6)
C5 0.0204(8) 0.0189(8) 0.0227(8) -0.0011(6) 0.0023(6) -0.0018(6)
C6 0.0210(8) 0.0191(8) 0.0252(8) 0.0035(6) 0.0042(6) 0.0000(6)
C7 0.0181(7) 0.0160(8) 0.0181(7) -0.0003(6) 0.0039(6) -0.0011(6)
C8 0.0177(7) 0.0170(8) 0.0167(7) -0.0007(6) 0.0026(6) -0.0024(6)
C9 0.0178(7) 0.0185(8) 0.0232(8) -0.0008(6) 0.0020(6) -0.0001(6)
C10 0.0160(8) 0.0278(9) 0.0278(9) -0.0010(7) 0.0033(6) -0.0023(7)
C11 0.0206(8) 0.0223(8) 0.0275(8) -0.0032(7) 0.0045(6) -0.0083(7)
C12 0.0227(8) 0.0154(8) 0.0237(8) -0.0017(6) 0.0045(6) -0.0028(6)
C13 0.0177(7) 0.0167(7) 0.0165(7) -0.0011(6) 0.0034(6) -0.0009(6)
C14 0.0182(7) 0.0114(7) 0.0202(7) -0.0023(6) 0.0059(6) 0.0000(6)
C15 0.0182(8) 0.0211(8) 0.0232(8) -0.0004(6) 0.0070(6) 0.0004(6)
C16 0.0246(8) 0.0299(9) 0.0222(8) 0.0028(7) 0.0079(7) -0.0010(7)
C17 0.0271(9) 0.0210(8) 0.0231(8) 0.0026(6) 0.0026(7) 0.0038(7)
C18 0.0198(8) 0.0194(8) 0.0308(9) -0.0020(7) 0.0061(7) 0.0060(6)
C19 0.0220(8) 0.0185(8) 0.0254(8) -0.0018(6) 0.0118(7) 0.0030(6)
C20 0.0240(8) 0.0215(8) 0.0169(7) 0.0010(6) 0.0059(6) 0.0048(6)
C21 0.0188(8) 0.0328(10) 0.0216(8) -0.0048(7) 0.0049(6) -0.0032(7)
C22 0.0214(9) 0.0535(13) 0.0234(9) -0.0066(8) 0.0089(7) -0.0027(8)
C23 0.0347(10) 0.0442(12) 0.0181(8) -0.0033(8) 0.0066(7) 0.0168(9)
C24 0.0749(16) 0.0228(10) 0.0280(10) 0.0002(8) 0.0221(10) 0.0118(10)
C25 0.0675(14) 0.0222(9) 0.0322(10) 0.0001(8) 0.0299(10) 0.0002(9)
C26 0.0181(7) 0.0147(7) 0.0177(7) 0.0013(6) 0.0053(6) -0.0007(6)
C27 0.0165(7) 0.0148(7) 0.0209(7) -0.0007(6) 0.0081(6) 0.0006(6)
C28 0.0206(8) 0.0219(8) 0.0235(8) 0.0038(6) 0.0055(6) -0.0005(6)
C29 0.0256(8) 0.0189(8) 0.0280(8) 0.0030(6) 0.0130(7) -0.0029(7)
C30 0.0171(8) 0.0206(8) 0.0320(9) -0.0034(7) 0.0111(7) -0.0050(6)
C31 0.0182(8) 0.0284(9) 0.0301(9) 0.0042(7) 0.0008(7) -0.0028(7)
C32 0.0207(8) 0.0206(8) 0.0254(8) 0.0070(6) 0.0050(6) -0.0008(6)

loop_
_atom_type_symbol
_atom_type_description
_atom_type_scat_dispersion_real
_atom_type_scat_dispersion_imag
_atom_type_scat_source
C C 0.0033 0.0016 'International Tables Vol C Tables 4.2.6.8 and 6.1.1.4'
H H 0.0000 0.0000 'International Tables Vol C Tables 4.2.6.8 and 6.1.1.4'
Si Si 0.0817 0.0704 'International Tables Vol C Tables 4.2.6.8 and 6.1.1.4'
Cl Cl 0.1484 0.1585 'International Tables Vol C Tables 4.2.6.8 and 6.1.1.4'

loop_
_geom_angle_atom_site_label_1
_geom_angle_atom_site_label_2
_geom_angle_atom_site_label_3
_geom_angle
C13 Si1 C14 112.70(7)
C13 Si1 C20 115.91(7)
C14 Si1 C20 107.82(7)
C13 Si1 C26 92.26(7)
C14 Si1 C26 115.97(7)
C20 Si1 C26 111.84(7)
C2 C1 C6 121.77(15)
C2 C1 Cl1 120.09(13)
C6 C1 Cl1 118.12(13)
C1 C2 C3 118.60(15)
C4 C3 C2 120.99(15)
C3 C4 C5 118.91(15)
C3 C4 C7 122.18(14)
C5 C4 C7 118.89(14)
C6 C5 C4 120.91(15)
C1 C6 C5 118.80(15)
C26 C7 C4 125.01(14)
C26 C7 C8 116.42(14)
C4 C7 C8 118.57(13)
C9 C8 C13 120.46(14)
C9 C8 C7 124.23(14)
C13 C8 C7 115.26(13)
C10 C9 C8 119.54(15)
C11 C10 C9 120.65(15)
C10 C11 C12 120.25(15)
C11 C12 C13 120.29(15)
C12 C13 C8 118.78(14)
C12 C13 Si1 133.74(12)
C8 C13 Si1 107.39(11)
C15 C14 C19 117.43(14)
C15 C14 Si1 121.21(12)
C19 C14 Si1 121.36(12)
C16 C15 C14 121.57(15)
C15 C16 C17 120.00(16)
C16 C17 C18 119.81(16)
C17 C18 C19 120.00(15)
C18 C19 C14 121.17(15)
C21 C20 C25 117.57(16)
C21 C20 Si1 123.17(13)
C25 C20 Si1 119.13(13)
C20 C21 C22 121.06(17)
C23 C22 C21 119.88(18)
C24 C23 C22 120.24(17)
C23 C24 C25 119.90(19)
C24 C25 C20 121.31(19)
C7 C26 C27 124.78(14)
C7 C26 Si1 108.53(11)
C27 C26 Si1 126.65(11)
C32 C27 C28 117.75(14)
C32 C27 C26 119.01(14)
C28 C27 C26 123.24(14)
C29 C28 C27 121.08(15)
C30 C29 C28 119.36(15)
C29 C30 C31 121.10(15)
C29 C30 Cl2 119.57(13)
C31 C30 Cl2 119.33(13)
C30 C31 C32 118.97(15)
C31 C32 C27 121.72(15)

loop_
_geom_bond_atom_site_label_1
_geom_bond_atom_site_label_2
_geom_bond_distance
Cl1 C1 1.7446(16)
Cl2 C30 1.7435(16)
Si1 C13 1.8671(16)
Si1 C14 1.8692(16)
Si1 C20 1.8721(16)
Si1 C26 1.8799(16)
C1 C2 1.385(2)
C1 C6 1.385(2)
C2 C3 1.393(2)
C3 C4 1.391(2)
C4 C5 1.396(2)
C4 C7 1.491(2)
C5 C6 1.387(2)
C7 C26 1.357(2)
C7 C8 1.492(2)
C8 C9 1.397(2)
C8 C13 1.414(2)
C9 C10 1.389(2)
C10 C11 1.383(2)
C11 C12 1.397(2)
C12 C13 1.397(2)
C14 C15 1.399(2)
C14 C19 1.408(2)
C15 C16 1.387(2)
C16 C17 1.389(2)
C17 C18 1.389(2)
C18 C19 1.390(2)
C20 C21 1.397(2)
C20 C25 1.402(2)
C21 C22 1.398(2)
C22 C23 1.380(3)
C23 C24 1.379(3)
C24 C25 1.390(3)
C26 C27 1.484(2)
C27 C32 1.396(2)
C27 C28 1.401(2)
C28 C29 1.391(2)
C29 C30 1.382(2)
C30 C31 1.384(2)
C31 C32 1.387(2)
